data_1576361
loop_
_publ_author_name
'Fujisawa, Kiyoshi'
'Minakawa, Yurika'
'Young, David James'

_publ_section_title
;
 Iron(II) and Manganese(II) Coordination Chemistry Ligated by Coplanar
 Tridentate Nitrogen-Donor Ligand,
 2,6-bis(5-isopropyl-1<i>H</i>-pyrazol-3-yl)pyridine.
;
_journal_issue 20
_journal_name_full 'Molecules (Basel, Switzerland)'
_journal_page_first 4128
_journal_paper_doi 10.3390/molecules30204128
_journal_volume 30
_journal_year 2025
_chemical_formula_moiety 'C19 H29 Cl2 Fe N5 O2'
_chemical_formula_sum 'C19 H29 Cl2 Fe N5 O2'
_chemical_formula_weight 486.22
_space_group_crystal_system monoclinic
_space_group_IT_number 15
_space_group_name_Hall '-I 2ya'
_space_group_name_H-M_alt 'I 1 2/a 1'
_atom_sites_solution_hydrogens geom
_atom_sites_solution_primary direct
_atom_sites_solution_secondary difmap
_cell_angle_alpha 90.0000
_cell_angle_beta 111.6740(19)
_cell_angle_gamma 90.0000
_cell_formula_units_Z 4
_cell_length_a 11.13254(19)
_cell_length_b 19.5519(2)
_cell_length_c 13.9995(2)
_cell_measurement_reflns_used 34610
_cell_measurement_temperature 178
_cell_measurement_theta_max 27.50
_cell_measurement_theta_min 3.00
_cell_volume 2831.73(8)
_computing_cell_refinement 'CrysAlisPro 1.171.41.118a (Rigaku OD, 2021)'
_computing_data_collection 'CrysAlisPro 1.171.41.118a (Rigaku OD, 2021)'
_computing_data_reduction 'CrysAlisPro 1.171.41.118a (Rigaku OD, 2021)'
_computing_molecular_graphics 'CrystalStructure 4.3'
_computing_publication_material 'CrystalStructure 4.3 (Rigaku, 2019)'
_computing_structure_refinement 'SHELXL Version 2014/3 (Sheldrick, 2008)'
_computing_structure_solution 'Il Milione (Burla, et al., 2007)'
_diffrn_ambient_temperature 178
_diffrn_detector_area_resol_mean 5.814
_diffrn_measured_fraction_theta_full 0.998
_diffrn_measured_fraction_theta_max 0.999
_diffrn_measurement_device_type 'Rigaku XtaLAB P200'
_diffrn_measurement_method \w
_diffrn_radiation_type 'Mo K\a'
_diffrn_radiation_wavelength 0.71073
_diffrn_reflns_av_R_equivalents 0.0158
_diffrn_reflns_av_unetI/netI 0.0056
_diffrn_reflns_Laue_measured_fraction_full 0.998
_diffrn_reflns_Laue_measured_fraction_max 0.999
_diffrn_reflns_limit_h_max 14
_diffrn_reflns_limit_h_min -14
_diffrn_reflns_limit_k_max 25
_diffrn_reflns_limit_k_min -25
_diffrn_reflns_limit_l_max 18
_diffrn_reflns_limit_l_min -18
_diffrn_reflns_number 46333
_diffrn_reflns_point_group_measured_fraction_full 0.998
_diffrn_reflns_point_group_measured_fraction_max 0.999
_diffrn_reflns_theta_full 25.242
_diffrn_reflns_theta_max 27.498
_diffrn_reflns_theta_min 3.132
_diffrn_standards_number 0
_exptl_absorpt_coefficient_mu 0.740
_exptl_absorpt_correction_T_max 0.938
_exptl_absorpt_correction_T_min 0.895
_exptl_absorpt_correction_type multi-scan
_exptl_absorpt_process_details
;
CrysAlisPro 1.171.41.118a (Rigaku Oxford Diffraction, 2021)
Empirical absorption correction using spherical harmonics,
implemented in SCALE3 ABSPACK scaling algorithm.
;
_exptl_crystal_colour yellow
_exptl_crystal_density_diffrn 1.140
_exptl_crystal_density_method 'not measured'
_exptl_crystal_description block
_exptl_crystal_F_000 1016.00
_exptl_crystal_size_max 0.166
_exptl_crystal_size_mid 0.091
_exptl_crystal_size_min 0.086
_refine_diff_density_max 0.45
_refine_diff_density_min -0.31
_refine_ls_extinction_method none
_refine_ls_goodness_of_fit_ref 1.248
_refine_ls_hydrogen_treatment constr
_refine_ls_number_parameters 138
_refine_ls_number_reflns 3262
_refine_ls_number_restraints 0
_refine_ls_R_factor_all 0.0343
_refine_ls_R_factor_gt 0.0331
_refine_ls_shift/su_max 0.001
_refine_ls_structure_factor_coef Fsqd
_refine_ls_weighting_details 'w = 1/[\s^2^(Fo^2^)+(0.0511P)^2^+4.0151P] where P=(Fo^2^+2Fc^2^)/3'
_refine_ls_weighting_scheme calc
_refine_ls_wR_factor_gt 0.1170
_refine_ls_wR_factor_ref 0.1177
_reflns_Friedel_coverage 0.000
_reflns_number_gt 3093
_reflns_number_total 3262
_reflns_threshold_expression F^2^>2.0\s(F^2^)
_cod_data_source_file 1_CIF_FeCl2_updated.cif
_cod_data_source_block FeCl2
_cod_database_code 1576361
_shelxl_version_number 2014-3

loop_
_space_group_symop_operation_xyz
'x, y, z'
'-x+1/2, y, -z'
'x+1/2, y+1/2, z+1/2'
'-x+1, y+1/2, -z+1/2'
'-x, -y, -z'
'x-1/2, -y, z'
'-x+1/2, -y+1/2, -z+1/2'
'x, -y+1/2, z+1/2'

loop_
_atom_site_label
_atom_site_type_symbol
_atom_site_fract_x
_atom_site_fract_y
_atom_site_fract_z
_atom_site_U_iso_or_equiv
_atom_site_adp_type
_atom_site_occupancy
_atom_site_site_symmetry_order
_atom_site_calc_flag
_atom_site_refinement_flags_posn
_atom_site_refinement_flags_adp
_atom_site_refinement_flags_occupancy
_atom_site_disorder_assembly
_atom_site_disorder_group
Fe1 Fe 0.2500 0.89008(2) 0.0000 0.02563(13) Uani 1 2 d S T P . .
Cl1 Cl 0.41203(5) 0.82544(3) 0.11824(4) 0.03476(15) Uani 1 1 d . . . . .
O1 O 0.0704(3) 0.75582(10) 0.18439(16) 0.0612(6) Uani 1 1 d . . . . .
H1 H 0.077(4) 0.739(2) 0.238(3) 0.080(12) Uiso 1 1 d . . . . .
N1 N 0.09274(18) 0.89537(9) 0.16730(13) 0.0298(4) Uani 1 1 d . . . . .
H1D H 0.0883 0.8513 0.1780 0.036 Uiso 1 1 calc R U . . .
N5 N 0.2500 0.99899(11) 0.0000 0.0243(4) Uani 1 2 d S T P . .
N2 N 0.14571(16) 0.92198(9) 0.10290(12) 0.0277(3) Uani 1 1 d . . . . .
C1 C 0.0777(3) 0.88801(17) 0.3806(2) 0.0605(8) Uani 1 1 d . . . . .
H1A H 0.0357 0.8784 0.4296 0.073 Uiso 1 1 calc R U . . .
H1B H 0.0997 0.8448 0.3555 0.073 Uiso 1 1 calc R U . . .
H1C H 0.1567 0.9145 0.4148 0.073 Uiso 1 1 calc R U . . .
C2 C -0.0564(3) 0.99424(14) 0.32800(19) 0.0429(5) Uani 1 1 d . . . . .
H2A H -0.0958 0.9829 0.3781 0.051 Uiso 1 1 calc R U . . .
H2B H 0.0189 1.0238 0.3605 0.051 Uiso 1 1 calc R U . . .
H2C H -0.1196 1.0182 0.2694 0.051 Uiso 1 1 calc R U . . .
C3 C -0.0137(2) 0.92864(12) 0.29071(16) 0.0345(4) Uani 1 1 d . . . . .
H3 H -0.0923 0.9001 0.2559 0.041 Uiso 1 1 calc R U . . .
C4 C 0.04724(19) 0.94438(10) 0.21367(14) 0.0277(4) Uani 1 1 d . . . . .
C5 C 0.07175(19) 1.00646(10) 0.17752(14) 0.0278(4) Uani 1 1 d . . . . .
H5 H 0.0514 1.0508 0.1950 0.033 Uiso 1 1 calc R U . . .
C6 C 0.13314(18) 0.98985(10) 0.10937(14) 0.0254(4) Uani 1 1 d . . . . .
C7 C 0.18941(18) 1.03359(10) 0.05209(14) 0.0254(4) Uani 1 1 d . . . . .
C8 C 0.1849(2) 1.10456(10) 0.05211(17) 0.0319(4) Uani 1 1 d . . . . .
H8 H 0.1385 1.1282 0.0868 0.038 Uiso 1 1 calc R U . . .
C9 C 0.2500 1.14005(15) 0.0000 0.0355(6) Uani 1 2 d S T P . .
H9 H 0.2500 1.1886 0.0000 0.043 Uiso 1 2 calc R U P . .
C10 C 0.0983(3) 0.71091(15) 0.1162(2) 0.0563(7) Uani 1 1 d . . . . .
H10A H 0.1845 0.6911 0.1505 0.068 Uiso 1 1 calc R U . . .
H10B H 0.0961 0.7363 0.0552 0.068 Uiso 1 1 calc R U . . .
H10C H 0.0338 0.6743 0.0955 0.068 Uiso 1 1 calc R U . . .

loop_
_atom_site_aniso_label
_atom_site_aniso_U_11
_atom_site_aniso_U_22
_atom_site_aniso_U_33
_atom_site_aniso_U_23
_atom_site_aniso_U_13
_atom_site_aniso_U_12
Fe1 0.0329(2) 0.0219(2) 0.0250(2) 0.000 0.01403(16) 0.000
Cl1 0.0365(3) 0.0344(3) 0.0339(3) 0.01086(19) 0.0135(2) 0.00237(19)
O1 0.1150(19) 0.0351(9) 0.0456(11) 0.0028(8) 0.0438(12) -0.0061(10)
N1 0.0395(9) 0.0274(8) 0.0275(8) 0.0010(6) 0.0183(7) -0.0013(7)
N5 0.0272(10) 0.0241(10) 0.0229(10) 0.000 0.0108(9) 0.000
N2 0.0346(8) 0.0275(8) 0.0253(8) -0.0005(6) 0.0160(7) -0.0009(7)
C1 0.077(2) 0.075(2) 0.0401(14) 0.0247(13) 0.0349(14) 0.0252(15)
C2 0.0478(13) 0.0524(14) 0.0384(12) -0.0026(10) 0.0275(10) 0.0019(11)
C3 0.0400(11) 0.0410(11) 0.0281(9) 0.0007(8) 0.0190(9) -0.0030(9)
C4 0.0294(9) 0.0329(10) 0.0222(8) -0.0004(7) 0.0111(7) 0.0003(7)
C5 0.0311(9) 0.0294(9) 0.0253(9) -0.0015(7) 0.0132(8) 0.0018(7)
C6 0.0278(9) 0.0265(9) 0.0225(8) -0.0005(7) 0.0100(7) 0.0001(7)
C7 0.0269(8) 0.0273(9) 0.0230(8) -0.0006(7) 0.0105(7) 0.0000(7)
C8 0.0387(11) 0.0276(10) 0.0345(10) -0.0022(8) 0.0194(9) 0.0021(8)
C9 0.0476(17) 0.0228(13) 0.0423(16) 0.000 0.0239(14) 0.000
C10 0.0767(19) 0.0486(15) 0.0530(15) -0.0101(12) 0.0348(15) -0.0109(14)

loop_
_atom_type_symbol
_atom_type_description
_atom_type_scat_dispersion_real
_atom_type_scat_dispersion_imag
_atom_type_scat_source
C C 0.0033 0.0016
;
International Tables for Crystallography
(Vol. C, Tables 4.2.6.8 and 6.1.1.4)
;
H H 0.0000 0.0000
;
International Tables for Crystallography
(Vol. C, Table 6.1.1.4)
;
N N 0.0061 0.0033
;
International Tables for Crystallography
(Vol. C, Tables 4.2.6.8 and 6.1.1.4)
;
Fe Fe 0.3463 0.8444
;
International Tables for Crystallography
(Vol. C, Tables 4.2.6.8 and 6.1.1.4)
;
Cl Cl 0.1484 0.1585
;
International Tables for Crystallography
(Vol. C, Tables 4.2.6.8 and 6.1.1.4)
;
O O 0.0106 0.0060
;
International Tables for Crystallography
(Vol. C, Tables 4.2.6.8 and 6.1.1.4)
;

loop_
_geom_angle_atom_site_label_1
_geom_angle_atom_site_label_2
_geom_angle_atom_site_label_3
_geom_angle
_geom_angle_site_symmetry_1
_geom_angle_site_symmetry_3
_geom_angle_publ_flag
N5 Fe1 N2 73.88(4) . . ?
N5 Fe1 N2 73.88(4) . 2 ?
N2 Fe1 N2 147.77(9) . 2 ?
N5 Fe1 Cl1 122.997(15) . . ?
N2 Fe1 Cl1 98.25(4) . . ?
N2 Fe1 Cl1 99.14(4) 2 . ?
N5 Fe1 Cl1 122.997(15) . 2 ?
N2 Fe1 Cl1 99.14(4) . 2 ?
N2 Fe1 Cl1 98.25(4) 2 2 ?
Cl1 Fe1 Cl1 114.01(3) . 2 ?
C10 O1 H1 115(3) . . ?
N2 N1 C4 112.32(16) . . ?
N2 N1 H1D 123.8 . . ?
C4 N1 H1D 123.8 . . ?
C7 N5 C7 119.6(2) . 2 ?
C7 N5 Fe1 120.21(11) . . ?
C7 N5 Fe1 120.21(11) 2 . ?
C6 N2 N1 104.71(15) . . ?
C6 N2 Fe1 114.17(12) . . ?
N1 N2 Fe1 141.04(13) . . ?
C3 C1 H1A 109.5 . . ?
C3 C1 H1B 109.5 . . ?
H1A C1 H1B 109.5 . . ?
C3 C1 H1C 109.5 . . ?
H1A C1 H1C 109.5 . . ?
H1B C1 H1C 109.5 . . ?
C3 C2 H2A 109.5 . . ?
C3 C2 H2B 109.5 . . ?
H2A C2 H2B 109.5 . . ?
C3 C2 H2C 109.5 . . ?
H2A C2 H2C 109.5 . . ?
H2B C2 H2C 109.5 . . ?
C4 C3 C1 111.1(2) . . ?
C4 C3 C2 110.71(18) . . ?
C1 C3 C2 110.8(2) . . ?
C4 C3 H3 108.0 . . ?
C1 C3 H3 108.0 . . ?
C2 C3 H3 108.0 . . ?
N1 C4 C5 106.64(17) . . ?
N1 C4 C3 123.12(18) . . ?
C5 C4 C3 130.22(19) . . ?
C4 C5 C6 104.95(17) . . ?
C4 C5 H5 127.5 . . ?
C6 C5 H5 127.5 . . ?
N2 C6 C5 111.38(17) . . ?
N2 C6 C7 117.73(16) . . ?
C5 C6 C7 130.79(18) . . ?
N5 C7 C8 121.91(18) . . ?
N5 C7 C6 113.92(17) . . ?
C8 C7 C6 124.15(17) . . ?
C7 C8 C9 118.2(2) . . ?
C7 C8 H8 120.9 . . ?
C9 C8 H8 120.9 . . ?
C8 C9 C8 120.1(3) 2 . ?
C8 C9 H9 120.0 2 . ?
C8 C9 H9 120.0 . . ?
O1 C10 H10A 109.5 . . ?
O1 C10 H10B 109.5 . . ?
H10A C10 H10B 109.5 . . ?
O1 C10 H10C 109.5 . . ?
H10A C10 H10C 109.5 . . ?
H10B C10 H10C 109.5 . . ?

loop_
_geom_bond_atom_site_label_1
_geom_bond_atom_site_label_2
_geom_bond_distance
_geom_bond_site_symmetry_2
_geom_bond_publ_flag
Fe1 N5 2.129(2) . ?
Fe1 N2 2.2467(16) . ?
Fe1 N2 2.2467(16) 2 ?
Fe1 Cl1 2.3207(5) . ?
Fe1 Cl1 2.3207(5) 2 ?
O1 C10 1.414(3) . ?
O1 H1 0.79(4) . ?
N1 N2 1.350(2) . ?
N1 C4 1.356(3) . ?
N1 H1D 0.8800 . ?
N5 C7 1.345(2) . ?
N5 C7 1.345(2) 2 ?
N2 C6 1.341(3) . ?
C1 C3 1.518(3) . ?
C1 H1A 0.9800 . ?
C1 H1B 0.9800 . ?
C1 H1C 0.9800 . ?
C2 C3 1.525(3) . ?
C2 H2A 0.9800 . ?
C2 H2B 0.9800 . ?
C2 H2C 0.9800 . ?
C3 C4 1.503(3) . ?
C3 H3 1.0000 . ?
C4 C5 1.381(3) . ?
C5 C6 1.402(3) . ?
C5 H5 0.9500 . ?
C6 C7 1.462(3) . ?
C7 C8 1.388(3) . ?
C8 C9 1.389(3) . ?
C8 H8 0.9500 . ?
C9 C8 1.389(3) 2 ?
C9 H9 0.9500 . ?
C10 H10A 0.9800 . ?
C10 H10B 0.9800 . ?
C10 H10C 0.9800 . ?

loop_
_geom_hbond_atom_site_label_D
_geom_hbond_atom_site_label_H
_geom_hbond_atom_site_label_A
_geom_hbond_site_symmetry_D
_geom_hbond_site_symmetry_H
_geom_hbond_site_symmetry_A
_geom_hbond_distance_DA
_geom_hbond_distance_DH
_geom_hbond_distance_HA
_geom_hbond_angle_DHA
_geom_hbond_publ_flag
O1 H1 Cl1 . . 7_676 3.130(2) 0.791 2.346 171.1 no
N1 H1D O1 . . . 2.758(3) 0.880 1.882 173.5 no
N1 H1D N2 . . . 1.351(3) 0.880 1.980 34.5 no

loop_
_geom_torsion_atom_site_label_1
_geom_torsion_atom_site_label_2
_geom_torsion_atom_site_label_3
_geom_torsion_atom_site_label_4
_geom_torsion
_geom_torsion_site_symmetry_1
_geom_torsion_site_symmetry_2
_geom_torsion_site_symmetry_3
_geom_torsion_site_symmetry_4
_geom_torsion_publ_flag
C4 N1 N2 C6 0.1(2) . . . . ?
C4 N1 N2 Fe1 176.54(15) . . . . ?
N2 N1 C4 C5 0.0(2) . . . . ?
N2 N1 C4 C3 -178.62(18) . . . . ?
C1 C3 C4 N1 57.1(3) . . . . ?
C2 C3 C4 N1 -179.4(2) . . . . ?
C1 C3 C4 C5 -121.2(3) . . . . ?
C2 C3 C4 C5 2.3(3) . . . . ?
N1 C4 C5 C6 -0.2(2) . . . . ?
C3 C4 C5 C6 178.4(2) . . . . ?
N1 N2 C6 C5 -0.2(2) . . . . ?
Fe1 N2 C6 C5 -177.77(12) . . . . ?
N1 N2 C6 C7 176.35(16) . . . . ?
Fe1 N2 C6 C7 -1.2(2) . . . . ?
C4 C5 C6 N2 0.3(2) . . . . ?
C4 C5 C6 C7 -175.75(19) . . . . ?
C7 N5 C7 C8 1.42(15) 2 . . . ?
Fe1 N5 C7 C8 -178.58(15) . . . . ?
C7 N5 C7 C6 -177.11(17) 2 . . . ?
Fe1 N5 C7 C6 2.89(17) . . . . ?
N2 C6 C7 N5 -1.0(2) . . . . ?
C5 C6 C7 N5 174.82(18) . . . . ?
N2 C6 C7 C8 -179.47(19) . . . . ?
C5 C6 C7 C8 -3.7(3) . . . . ?
N5 C7 C8 C9 -2.8(3) . . . . ?
C6 C7 C8 C9 175.61(16) . . . . ?
C7 C8 C9 C8 1.32(13) . . . 2 ?
